data_1100553
loop_
_publ_author_name
'Aurich, Hans G\"unter'
'Soeberdt, Michael'
'Harms, Klaus'

_publ_section_title
;
 Formation of Chiral N-Oxides from 2-Azabicyclo[3.3.0]octanes
;
_journal_coden_ASTM EJOCFK
_journal_issue 5
_journal_name_full 'European Journal of Organic Chemistry'
_journal_page_first 1249
_journal_page_last 1252
_journal_paper_doi 10.1002/(sici)1099-0690(199905)1999:5<1249::aid-ejoc1249>3.0.co;2-p
_journal_volume 1999
_journal_year 1999
_chemical_formula_sum 'C10 H21 N O3'
_space_group_IT_number 4
_symmetry_cell_setting monoclinic
_symmetry_space_group_name_Hall 'P 2yb'
_symmetry_space_group_name_H-M 'P 1 21 1'
_cell_angle_alpha 90
_cell_angle_beta 116.865(18)
_cell_angle_gamma 90
_cell_formula_units_Z 2
_cell_length_a 8.882(3)
_cell_length_b 8.0450(12)
_cell_length_c 8.9151(16)
_cod_original_sg_symbol_H-M 'P 21'
_cod_original_formula_sum 'C10 H21 N1 O3'
_cod_database_code 1100553

loop_
_symmetry_equiv_pos_site_id
_symmetry_equiv_pos_as_xyz
1 x,y,z
2 -x,1/2+y,-z

loop_
_atom_site_label
_atom_site_type_symbol
_atom_site_fract_x
_atom_site_fract_y
_atom_site_fract_z
C1 C 0.4320(3) -0.2274(3) 0.3330(3)
H1 H 0.48630 -0.27680 0.27070
H2 H 0.49850 -0.13220 0.39400
O1 O 0.4259(2) -0.3443(2) 0.4477(3)
H3 H 0.541(5) -0.366(4) 0.526(5)
C2 C 0.2550(3) -0.1705(3) 0.2111(3)
H4 H 0.18050 -0.26770 0.17990
C3 C 0.2512(3) -0.0993(3) 0.0523(3)
H5 H 0.13730 -0.07080 -0.02510
H6 H 0.29340 -0.18040 0.00180
H7 H 0.32060 -0.00160 0.07950
C4 C 0.0005(3) -0.0054(2) 0.1838(3)
H8 H -0.01360 0.07390 0.09490
N1 N 0.1867(2) -0.04317(18) 0.2905(2)
O2 O 0.27351(18) 0.10651(17) 0.3133(2)
C5 C 0.1936(3) -0.0943(3) 0.4560(3)
H9 H 0.30810 -0.08960 0.54570
H10 H 0.14990 -0.20590 0.44990
C6 C 0.0818(3) 0.0332(4) 0.4829(3)
H11 H 0.14580 0.13210 0.53690
H12 H 0.03350 -0.01250 0.55230
C7 C -0.0570(3) 0.0737(3) 0.3060(3)
H13 H -0.06760 0.19440 0.28940
C8 C -0.2300(3) -0.0032(4) 0.2610(4)
H14 H -0.22280 -0.08020 0.34780
H15 H -0.31170 0.08250 0.24860
C9 C -0.2808(3) -0.0938(4) 0.0956(4)
H16 H -0.35590 -0.18590 0.08380
H17 H -0.33600 -0.01910 0.00090
C10 C -0.1144(3) -0.1553(3) 0.1081(3)
H18 H -0.12390 -0.18310 -0.00170
H19 H -0.07400 -0.25170 0.18100
O3 O 0.1567(2) -0.5699(2) 0.2951(3)
H20 H 0.200(5) -0.675(6) 0.305(5)
H21 H 0.248(5) -0.508(5) 0.353(4)

loop_
_atom_type_symbol
_atom_type_radius_bond
C 0.68
H 0.23
N 0.68
O 0.68
